data_2232710
loop_
_publ_author_name
'Pourayoubi, Mehrdad'
'Yousefi, Mohammad'
'Eslami, Farnaz'
'Rheingold, Arnold L.'
'Chen, Chao'

_publ_section_title
;
 <i>N</i>,<i>N</i>-Dimethyl-<i>N</i>',<i>N</i>''-diphenylphosphoric
 triamide
;
_journal_coeditor_code HB6483
_journal_issue 12
_journal_name_full 'Acta Crystallographica Section E'
_journal_page_first o3220
_journal_paper_doi 10.1107/S1600536811046058
_journal_volume 67
_journal_year 2011
_chemical_formula_iupac 'C14 H18 N3 O P'
_chemical_formula_moiety 'C14 H18 N3 O P'
_chemical_formula_sum 'C14 H18 N3 O P'
_chemical_formula_weight 275.28
_chemical_melting_point ?
_chemical_name_common AT24
_chemical_name_systematic
;
<i>N</i>,<i>N</i>-Dimethyl-<i>N</i>',<i>N</i>''-diphenylphosphoric triamide
;
_space_group_IT_number 36
_symmetry_cell_setting orthorhombic
_symmetry_space_group_name_Hall 'C 2c -2'
_symmetry_space_group_name_H-M 'C m c 21'
_atom_sites_solution_hydrogens geom
_atom_sites_solution_primary direct
_atom_sites_solution_secondary difmap
_audit_creation_method SHELXL-97
_cell_angle_alpha 90.00
_cell_angle_beta 90.00
_cell_angle_gamma 90.00
_cell_formula_units_Z 4
_cell_length_a 15.501(3)
_cell_length_b 10.8569(17)
_cell_length_c 8.1579(13)
_cell_measurement_reflns_used 3006
_cell_measurement_temperature 100(2)
_cell_measurement_theta_max 25.45
_cell_measurement_theta_min 3.39
_cell_volume 1372.9(4)
_computing_cell_refinement 'SAINT (Bruker, 2005)'
_computing_data_collection 'APEX2 (Bruker, 2005)'
_computing_data_reduction 'SAINT (Bruker, 2005)'
_computing_molecular_graphics 'Mercury (Macrae <i>et al.</i>, 2008)'
_computing_publication_material 'SHELXTL (Sheldrick, 2008) and enCIFer (Allen <i>et al.</i>, 2004)'
_computing_structure_refinement 'SHELXL97 (Sheldrick, 2008)'
_computing_structure_solution 'SHELXS97 (Sheldrick, 2008)'
_diffrn_ambient_temperature 100(2)
_diffrn_measured_fraction_theta_full 1.000
_diffrn_measured_fraction_theta_max 1.000
_diffrn_measurement_device_type 'Bruker APEXII CCD'
_diffrn_measurement_method '\f and \w scans'
_diffrn_radiation_monochromator graphite
_diffrn_radiation_source 'fine-focus sealed tube'
_diffrn_radiation_type MoK\a
_diffrn_radiation_wavelength 0.71073
_diffrn_reflns_av_R_equivalents 0.0307
_diffrn_reflns_av_sigmaI/netI 0.0276
_diffrn_reflns_limit_h_max 14
_diffrn_reflns_limit_h_min -18
_diffrn_reflns_limit_k_max 11
_diffrn_reflns_limit_k_min -13
_diffrn_reflns_limit_l_max 9
_diffrn_reflns_limit_l_min -9
_diffrn_reflns_number 5356
_diffrn_reflns_theta_full 25.49
_diffrn_reflns_theta_max 25.49
_diffrn_reflns_theta_min 2.29
_exptl_absorpt_coefficient_mu 0.196
_exptl_absorpt_correction_T_max 0.9749
_exptl_absorpt_correction_T_min 0.8913
_exptl_absorpt_correction_type multi-scan
_exptl_absorpt_process_details '(SADABS; Bruker, 2005)'
_exptl_crystal_colour colourless
_exptl_crystal_density_diffrn 1.332
_exptl_crystal_density_method 'not measured'
_exptl_crystal_description rod
_exptl_crystal_F_000 584
_exptl_crystal_size_max 0.60
_exptl_crystal_size_mid 0.15
_exptl_crystal_size_min 0.13
_refine_diff_density_max 0.217
_refine_diff_density_min -0.215
_refine_ls_abs_structure_details 'Flack (1983), 604 Friedel pairs'
_refine_ls_abs_structure_Flack -0.11(10)
_refine_ls_extinction_method none
_refine_ls_goodness_of_fit_ref 1.044
_refine_ls_hydrogen_treatment mixed
_refine_ls_matrix_type full
_refine_ls_number_parameters 108
_refine_ls_number_reflns 1317
_refine_ls_number_restraints 1
_refine_ls_restrained_S_all 1.044
_refine_ls_R_factor_all 0.0297
_refine_ls_R_factor_gt 0.0284
_refine_ls_shift/su_max 0.001
_refine_ls_shift/su_mean 0.000
_refine_ls_structure_factor_coef Fsqd
_refine_ls_weighting_details 'calc w=1/[\s^2^(Fo^2^)+(0.0623P)^2^] where P=(Fo^2^+2Fc^2^)/3'
_refine_ls_weighting_scheme calc
_refine_ls_wR_factor_gt 0.0816
_refine_ls_wR_factor_ref 0.0835
_reflns_number_gt 1272
_reflns_number_total 1317
_reflns_threshold_expression I>2\s(I)
_cod_data_source_file hb6483.cif
_cod_data_source_block I
_cod_depositor_comments
;
The following automatic conversions were performed:

'_chemical_melting_point' value 'NOT MEASURED' was changed to '?' -
the value is undefined or not given.

Automatic conversion script
Id: cif_fix_values 1715 2011-07-08 13:25:40Z adriana 
;
_cod_database_code 2232710
_cod_database_fobs_code 2232710

loop_
_symmetry_equiv_pos_as_xyz
'x, y, z'
'-x, -y, z+1/2'
'-x, y, z'
'x, -y, z+1/2'
'x+1/2, y+1/2, z'
'-x+1/2, -y+1/2, z+1/2'
'-x+1/2, y+1/2, z'
'x+1/2, -y+1/2, z+1/2'

loop_
_atom_site_type_symbol
_atom_site_label
_atom_site_fract_x
_atom_site_fract_y
_atom_site_fract_z
_atom_site_U_iso_or_equiv
_atom_site_adp_type
_atom_site_calc_flag
_atom_site_refinement_flags
_atom_site_occupancy
_atom_site_symmetry_multiplicity
H H13 -0.0531(17) 0.819(2) -0.158(3) 0.043(6) Uiso d . 1 1
H H11 0.0000 0.708(4) -0.186(5) 0.052(11) Uiso d S 1 2
H H12 0.0000 0.849(4) 0.262(6) 0.053(11) Uiso d S 1 2
H H4 -0.0525(13) 0.9247(19) 0.112(3) 0.028(5) Uiso d . 1 1
P P1 0.0000 0.62183(5) 0.12667(6) 0.02090(19) Uani d S 1 2
O O1 0.0000 0.63022(15) 0.3089(2) 0.0251(4) Uani d S 1 2
N N1 0.08103(10) 0.54350(14) 0.0464(2) 0.0254(4) Uani d . 1 1
H H1A 0.0696 0.4706 0.0047 0.031 Uiso calc R 1 1
N N2 0.0000 0.76094(19) 0.0485(3) 0.0243(5) Uani d S 1 2
C C1 0.34009(13) 0.66067(19) 0.0212(2) 0.0271(4) Uani d . 1 1
H H1 0.3986 0.6864 0.0142 0.033 Uiso calc R 1 1
C C2 0.31200(13) 0.55744(18) -0.0645(2) 0.0283(4) Uani d . 1 1
H H2 0.3515 0.5125 -0.1303 0.034 Uiso calc R 1 1
C C3 0.22643(11) 0.51958(17) -0.0546(2) 0.0243(4) Uani d . 1 1
H H3 0.2080 0.4485 -0.1128 0.029 Uiso calc R 1 1
C C4 0.16777(13) 0.58505(18) 0.0398(2) 0.0232(4) Uani d . 1 1
C C5 0.28212(11) 0.72536(16) 0.1165(3) 0.0252(4) Uani d . 1 1
H H5 0.3011 0.7954 0.1762 0.030 Uiso calc R 1 1
C C6 0.19609(10) 0.68909(16) 0.1260(3) 0.0241(4) Uani d . 1 1
H H6 0.1566 0.7349 0.1910 0.029 Uiso calc R 1 1
C C7 0.0000 0.8737(2) 0.1449(4) 0.0269(6) Uani d S 1 2
C C8 0.0000 0.7773(3) -0.1284(4) 0.0329(6) Uani d S 1 2

loop_
_atom_site_aniso_label
_atom_site_aniso_U_11
_atom_site_aniso_U_22
_atom_site_aniso_U_33
_atom_site_aniso_U_12
_atom_site_aniso_U_13
_atom_site_aniso_U_23
P1 0.0224(3) 0.0191(3) 0.0212(3) 0.000 0.000 0.0002(3)
O1 0.0304(10) 0.0227(9) 0.0221(10) 0.000 0.000 0.0036(7)
N1 0.0246(8) 0.0218(8) 0.0300(8) -0.0009(6) 0.0010(6) -0.0034(6)
N2 0.0304(11) 0.0218(11) 0.0208(12) 0.000 0.000 -0.0001(8)
C1 0.0239(9) 0.0308(10) 0.0265(9) 0.0005(8) -0.0006(8) 0.0058(8)
C2 0.0286(9) 0.0314(10) 0.0248(9) 0.0073(8) 0.0025(8) 0.0006(8)
C3 0.0289(9) 0.0215(9) 0.0225(9) 0.0025(7) -0.0021(8) 0.0006(7)
C4 0.0264(9) 0.0208(10) 0.0224(10) 0.0021(8) -0.0024(7) 0.0032(7)
C5 0.0296(8) 0.0230(8) 0.0230(9) 0.0005(7) -0.0033(9) 0.0038(8)
C6 0.0269(8) 0.0226(8) 0.0227(7) 0.0043(7) 0.0013(8) -0.0007(8)
C7 0.0342(13) 0.0224(13) 0.0241(14) 0.000 0.000 0.0001(10)
C8 0.0446(17) 0.0310(16) 0.0232(14) 0.000 0.000 0.0029(12)

loop_
_atom_type_symbol
_atom_type_description
_atom_type_scat_dispersion_real
_atom_type_scat_dispersion_imag
_atom_type_scat_source
C C 0.0033 0.0016 'International Tables Vol C Tables 4.2.6.8 and 6.1.1.4'
H H 0.0000 0.0000 'International Tables Vol C Tables 4.2.6.8 and 6.1.1.4'
N N 0.0061 0.0033 'International Tables Vol C Tables 4.2.6.8 and 6.1.1.4'
O O 0.0106 0.0060 'International Tables Vol C Tables 4.2.6.8 and 6.1.1.4'
P P 0.1023 0.0942 'International Tables Vol C Tables 4.2.6.8 and 6.1.1.4'

loop_
_geom_angle_atom_site_label_1
_geom_angle_atom_site_label_2
_geom_angle_atom_site_label_3
_geom_angle_site_symmetry_1
_geom_angle_site_symmetry_3
_geom_angle
O1 P1 N2 . . 109.39(11)
O1 P1 N1 . 3 115.28(7)
N2 P1 N1 . 3 108.66(8)
O1 P1 N1 . . 115.28(7)
N2 P1 N1 . . 108.66(8)
N1 P1 N1 3 . 98.98(11)
C4 N1 P1 . . 124.87(13)
C4 N1 H1A . . 117.6
P1 N1 H1A . . 117.6
C8 N2 C7 . . 115.7(2)
C8 N2 P1 . . 119.9(2)
C7 N2 P1 . . 124.38(19)
C5 C1 C2 . . 119.30(18)
C5 C1 H1 . . 120.4
C2 C1 H1 . . 120.4
C1 C2 C3 . . 120.49(18)
C1 C2 H2 . . 119.8
C3 C2 H2 . . 119.8
C4 C3 C2 . . 120.39(18)
C4 C3 H3 . . 119.8
C2 C3 H3 . . 119.8
C3 C4 C6 . . 119.10(17)
C3 C4 N1 . . 118.62(16)
C6 C4 N1 . . 122.28(16)
C1 C5 C6 . . 120.74(18)
C1 C5 H5 . . 119.6
C6 C5 H5 . . 119.6
C5 C6 C4 . . 119.99(17)
C5 C6 H6 . . 120.0
C4 C6 H6 . . 120.0
N2 C7 H12 . . 107(2)
N2 C7 H4 . . 108.2(13)
H12 C7 H4 . . 113.7(18)
N2 C8 H13 . . 107.6(15)
N2 C8 H11 . . 115(3)
H13 C8 H11 . . 105.1(19)

loop_
_geom_bond_atom_site_label_1
_geom_bond_atom_site_label_2
_geom_bond_site_symmetry_2
_geom_bond_distance
P1 O1 . 1.489(2)
P1 N2 . 1.639(2)
P1 N1 3 1.6521(16)
P1 N1 . 1.6522(16)
N1 C4 . 1.419(2)
N1 H1A . 0.8800
N2 C8 . 1.454(3)
N2 C7 . 1.455(3)
C1 C5 . 1.380(3)
C1 C2 . 1.391(3)
C1 H1 . 0.9500
C2 C3 . 1.391(3)
C2 H2 . 0.9500
C3 C4 . 1.388(3)
C3 H3 . 0.9500
C4 C6 . 1.401(3)
C5 C6 . 1.393(2)
C5 H5 . 0.9500
C6 H6 . 0.9500
C7 H12 . 0.99(5)
C7 H4 . 1.02(2)
C8 H13 . 0.97(3)
C8 H11 . 0.89(4)

loop_
_geom_hbond_atom_site_label_D
_geom_hbond_atom_site_label_H
_geom_hbond_atom_site_label_A
_geom_hbond_site_symmetry_A
_geom_hbond_distance_DH
_geom_hbond_distance_HA
_geom_hbond_distance_DA
_geom_hbond_angle_DHA
N1 H1A O1 2_564 0.88 2.22 2.982(2) 145

loop_
_geom_torsion_atom_site_label_1
_geom_torsion_atom_site_label_2
_geom_torsion_atom_site_label_3
_geom_torsion_atom_site_label_4
_geom_torsion_site_symmetry_1
_geom_torsion
O1 P1 N1 C4 . -72.29(16)
N2 P1 N1 C4 . 50.87(18)
N1 P1 N1 C4 3 164.16(11)
O1 P1 N2 C8 . 180.0
N1 P1 N2 C8 3 -53.37(7)
N1 P1 N2 C8 . 53.37(7)
O1 P1 N2 C7 . 0.0
N1 P1 N2 C7 3 126.63(7)
N1 P1 N2 C7 . -126.63(7)
C5 C1 C2 C3 . 0.0(3)
C1 C2 C3 C4 . 0.6(3)
C2 C3 C4 C6 . -0.5(3)
C2 C3 C4 N1 . 179.88(17)
P1 N1 C4 C3 . -169.43(13)
P1 N1 C4 C6 . 11.0(2)
C2 C1 C5 C6 . -0.7(3)
C1 C5 C6 C4 . 0.7(3)
C3 C4 C6 C5 . -0.1(3)
N1 C4 C6 C5 . 179.45(18)
